data_2229461
loop_
_publ_author_name
'Liu, Qiaoru'
'Wang, Jungang'
'Xue, Weijian'
'Li, Qi'

_publ_section_title
;
 4,6-Dibromo-2,3-dimethylphenol
;
_journal_coeditor_code NG5106
_journal_issue 3
_journal_name_full 'Acta Crystallographica Section E'
_journal_page_first o712
_journal_paper_doi 10.1107/S1600536811003151
_journal_volume 67
_journal_year 2011
_chemical_formula_iupac 'C8 H8 Br2 O'
_chemical_formula_moiety 'C8 H8 Br2 O'
_chemical_formula_sum 'C8 H8 Br2 O'
_chemical_formula_weight 279.96
_chemical_name_systematic
;
4,6-Dibromo-2,3-dimethylphenol
;
_space_group_IT_number 4
_symmetry_cell_setting monoclinic
_symmetry_space_group_name_Hall 'P 2yb'
_symmetry_space_group_name_H-M 'P 1 21 1'
_atom_sites_solution_hydrogens geom
_atom_sites_solution_primary direct
_atom_sites_solution_secondary difmap
_audit_creation_method SHELXL-97
_cell_angle_alpha 90.00
_cell_angle_beta 92.4820(10)
_cell_angle_gamma 90.00
_cell_formula_units_Z 2
_cell_length_a 7.3604(5)
_cell_length_b 4.4310(6)
_cell_length_c 14.0245(10)
_cell_measurement_reflns_used 2355
_cell_measurement_temperature 298(2)
_cell_measurement_theta_max 24.52
_cell_measurement_theta_min 2.77
_cell_volume 456.97(8)
_computing_cell_refinement 'SAINT (Bruker, 1999)'
_computing_data_collection 'SMART (Bruker, 1997)'
_computing_data_reduction 'SAINT (Bruker, 1999)'
_computing_molecular_graphics 'SHELXTL (Sheldrick, 2008)'
_computing_publication_material 'SHELXTL (Sheldrick, 2008)'
_computing_structure_refinement 'SHELXL97 (Sheldrick, 2008)'
_computing_structure_solution 'SHELXS97 (Sheldrick, 2008)'
_diffrn_ambient_temperature 298(2)
_diffrn_measured_fraction_theta_full 0.996
_diffrn_measured_fraction_theta_max 0.996
_diffrn_measurement_device_type 'Bruker SMART CCD area-detector'
_diffrn_measurement_method 'phi and omega scans'
_diffrn_radiation_monochromator graphite
_diffrn_radiation_source 'fine-focus sealed tube'
_diffrn_radiation_type MoK\a
_diffrn_radiation_wavelength 0.71073
_diffrn_reflns_av_R_equivalents 0.0422
_diffrn_reflns_av_sigmaI/netI 0.0547
_diffrn_reflns_limit_h_max 9
_diffrn_reflns_limit_h_min -9
_diffrn_reflns_limit_k_max 5
_diffrn_reflns_limit_k_min -5
_diffrn_reflns_limit_l_max 18
_diffrn_reflns_limit_l_min -18
_diffrn_reflns_number 5557
_diffrn_reflns_theta_full 28.29
_diffrn_reflns_theta_max 28.29
_diffrn_reflns_theta_min 2.77
_exptl_absorpt_coefficient_mu 8.810
_exptl_absorpt_correction_T_max 0.4728
_exptl_absorpt_correction_T_min 0.3330
_exptl_absorpt_correction_type multi-scan
_exptl_absorpt_process_details '(SADABS; Sheldrick, 1996)'
_exptl_crystal_colour colorless
_exptl_crystal_density_diffrn 2.035
_exptl_crystal_density_method 'not measured'
_exptl_crystal_description needle
_exptl_crystal_F_000 268
_exptl_crystal_size_max 0.16
_exptl_crystal_size_mid 0.12
_exptl_crystal_size_min 0.10
_refine_diff_density_max 0.567
_refine_diff_density_min -0.290
_refine_ls_abs_structure_details 'Flack (1983), 1275 Friedel pairs'
_refine_ls_abs_structure_Flack 0.02(2)
_refine_ls_extinction_method none
_refine_ls_goodness_of_fit_ref 0.992
_refine_ls_hydrogen_treatment constr
_refine_ls_matrix_type full
_refine_ls_number_parameters 102
_refine_ls_number_reflns 2250
_refine_ls_number_restraints 0
_refine_ls_restrained_S_all 0.992
_refine_ls_R_factor_all 0.0468
_refine_ls_R_factor_gt 0.0366
_refine_ls_shift/su_max 0.001
_refine_ls_shift/su_mean 0.000
_refine_ls_structure_factor_coef Fsqd
_refine_ls_weighting_details 'calc w=1/[\s^2^(Fo^2^)+(0.0403P)^2^+0.0000P] where P=(Fo^2^+2Fc^2^)/3'
_refine_ls_weighting_scheme calc
_refine_ls_wR_factor_gt 0.0851
_refine_ls_wR_factor_ref 0.0899
_reflns_number_gt 1882
_reflns_number_total 2250
_reflns_threshold_expression I>2sigma(I)
_cod_data_source_file ng5106.cif
_cod_data_source_block I
_cod_original_cell_volume 456.96(8)
_cod_original_sg_symbol_H-M 'P 21'
_cod_database_code 2229461
_cod_database_fobs_code 2229461

loop_
_symmetry_equiv_pos_as_xyz
'x, y, z'
'-x, y+1/2, -z'

loop_
_atom_site_type_symbol
_atom_site_label
_atom_site_fract_x
_atom_site_fract_y
_atom_site_fract_z
_atom_site_U_iso_or_equiv
_atom_site_adp_type
_atom_site_calc_flag
_atom_site_refinement_flags
_atom_site_occupancy
_atom_site_disorder_assembly
_atom_site_disorder_group
Br Br1 0.87217(5) -0.34219(12) 0.92038(3) 0.05521(15) Uani d . 1 . .
Br Br2 0.86105(8) 0.29262(15) 0.57447(4) 0.0790(2) Uani d . 1 . .
C C1 0.5729(5) 0.0139(10) 0.8491(3) 0.0436(9) Uani d . 1 . .
C C2 0.4789(5) 0.2000(10) 0.7846(3) 0.0458(10) Uani d . 1 . .
C C3 0.5600(6) 0.2866(12) 0.6995(3) 0.0496(9) Uani d . 1 . .
C C4 0.7350(6) 0.1753(13) 0.6843(3) 0.0516(9) Uani d . 1 . .
C C5 0.8255(5) -0.0114(11) 0.7471(3) 0.0498(10) Uani d . 1 . .
H H5 0.9405 -0.0835 0.7342 0.060 Uiso calc R 1 . .
C C6 0.7440(5) -0.0922(9) 0.8300(3) 0.0429(9) Uani d . 1 . .
C C7 0.2920(6) 0.3103(13) 0.8071(4) 0.0621(12) Uani d . 1 . .
H H7A 0.2479 0.1971 0.8597 0.093 Uiso calc R 1 . .
H H7B 0.2110 0.2837 0.7522 0.093 Uiso calc R 1 . .
H H7C 0.2978 0.5204 0.8237 0.093 Uiso calc R 1 . .
C C8 0.4589(8) 0.4836(14) 0.6281(4) 0.0684(14) Uani d . 1 . .
H H8A 0.5442 0.5917 0.5911 0.103 Uiso calc R 1 . .
H H8B 0.3849 0.6245 0.6610 0.103 Uiso calc R 1 . .
H H8C 0.3828 0.3605 0.5866 0.103 Uiso calc R 1 . .
O O1 0.4886(4) -0.0551(8) 0.9326(2) 0.0533(8) Uani d . 1 . .
H H1 0.5505 -0.1777 0.9634 0.080 Uiso calc R 1 . .

loop_
_atom_site_aniso_label
_atom_site_aniso_U_11
_atom_site_aniso_U_22
_atom_site_aniso_U_33
_atom_site_aniso_U_12
_atom_site_aniso_U_13
_atom_site_aniso_U_23
Br1 0.0508(2) 0.0528(2) 0.0620(3) 0.0041(2) 0.00077(17) -0.0045(2)
Br2 0.0927(4) 0.0918(4) 0.0547(3) -0.0172(3) 0.0285(3) -0.0037(3)
C1 0.043(2) 0.0419(19) 0.046(2) -0.0093(17) 0.0072(16) -0.0128(19)
C2 0.047(2) 0.042(3) 0.049(2) -0.0074(17) 0.0016(16) -0.0067(17)
C3 0.061(2) 0.044(2) 0.043(2) -0.012(2) -0.0015(18) -0.007(2)
C4 0.059(2) 0.054(2) 0.043(2) -0.015(2) 0.0118(16) -0.004(2)
C5 0.045(2) 0.049(2) 0.056(3) -0.006(2) 0.0103(18) -0.014(2)
C6 0.043(2) 0.042(2) 0.043(2) -0.0011(17) -0.0010(16) -0.0099(18)
C7 0.046(2) 0.066(3) 0.074(3) 0.004(2) 0.007(2) 0.001(3)
C8 0.089(4) 0.063(3) 0.052(3) -0.001(3) -0.006(3) 0.002(3)
O1 0.0545(17) 0.0582(19) 0.0482(18) 0.0023(15) 0.0143(13) 0.0007(15)

loop_
_atom_type_symbol
_atom_type_description
_atom_type_scat_dispersion_real
_atom_type_scat_dispersion_imag
_atom_type_scat_source
C C 0.0033 0.0016 'International Tables Vol C Tables 4.2.6.8 and 6.1.1.4'
H H 0.0000 0.0000 'International Tables Vol C Tables 4.2.6.8 and 6.1.1.4'
O O 0.0106 0.0060 'International Tables Vol C Tables 4.2.6.8 and 6.1.1.4'
Br Br -0.2901 2.4595 'International Tables Vol C Tables 4.2.6.8 and 6.1.1.4'

loop_
_geom_angle_atom_site_label_1
_geom_angle_atom_site_label_2
_geom_angle_atom_site_label_3
_geom_angle_site_symmetry_1
_geom_angle_site_symmetry_3
_geom_angle
_geom_angle_publ_flag
C6 C1 O1 . . 122.4(4) ?
C6 C1 C2 . . 120.6(4) ?
O1 C1 C2 . . 117.1(3) ?
C1 C2 C3 . . 119.8(4) ?
C1 C2 C7 . . 119.4(4) ?
C3 C2 C7 . . 120.9(4) ?
C4 C3 C2 . . 117.2(4) ?
C4 C3 C8 . . 122.4(4) ?
C2 C3 C8 . . 120.4(4) ?
C5 C4 C3 . . 122.8(4) ?
C5 C4 Br2 . . 116.6(3) ?
C3 C4 Br2 . . 120.6(4) ?
C4 C5 C6 . . 119.0(4) ?
C4 C5 H5 . . 120.5 ?
C6 C5 H5 . . 120.5 ?
C5 C6 C1 . . 120.6(4) ?
C5 C6 Br1 . . 119.5(3) ?
C1 C6 Br1 . . 119.9(3) ?
C2 C7 H7A . . 109.5 ?
C2 C7 H7B . . 109.5 ?
H7A C7 H7B . . 109.5 ?
C2 C7 H7C . . 109.5 ?
H7A C7 H7C . . 109.5 ?
H7B C7 H7C . . 109.5 ?
C3 C8 H8A . . 109.5 ?
C3 C8 H8B . . 109.5 ?
H8A C8 H8B . . 109.5 ?
C3 C8 H8C . . 109.5 ?
H8A C8 H8C . . 109.5 ?
H8B C8 H8C . . 109.5 ?
C1 O1 H1 . . 109.5 ?

loop_
_geom_bond_atom_site_label_1
_geom_bond_atom_site_label_2
_geom_bond_site_symmetry_2
_geom_bond_distance
_geom_bond_publ_flag
Br1 C6 . 1.903(4) ?
Br2 C4 . 1.905(4) ?
C1 C6 . 1.381(5) ?
C1 O1 . 1.383(5) ?
C1 C2 . 1.387(6) ?
C2 C3 . 1.411(6) ?
C2 C7 . 1.507(6) ?
C3 C4 . 1.404(7) ?
C3 C8 . 1.501(7) ?
C4 C5 . 1.361(7) ?
C5 C6 . 1.379(6) ?
C5 H5 . 0.9300 ?
C7 H7A . 0.9600 ?
C7 H7B . 0.9600 ?
C7 H7C . 0.9600 ?
C8 H8A . 0.9600 ?
C8 H8B . 0.9600 ?
C8 H8C . 0.9600 ?
O1 H1 . 0.8200 ?

loop_
_geom_hbond_atom_site_label_D
_geom_hbond_atom_site_label_H
_geom_hbond_atom_site_label_A
_geom_hbond_site_symmetry_A
_geom_hbond_distance_DH
_geom_hbond_distance_HA
_geom_hbond_distance_DA
_geom_hbond_angle_DHA
_geom_hbond_publ_flag
O1 H1 O1 2_647 0.82 2.25 2.913(4) 138.7 y
O1 H1 Br1 . 0.82 2.57 3.108(3) 124.0 no
C8 H8A Br2 . 0.96 2.70 3.200(6) 112.9 no

loop_
_geom_torsion_atom_site_label_1
_geom_torsion_atom_site_label_2
_geom_torsion_atom_site_label_3
_geom_torsion_atom_site_label_4
_geom_torsion_site_symmetry_1
_geom_torsion_site_symmetry_2
_geom_torsion_site_symmetry_3
_geom_torsion_site_symmetry_4
_geom_torsion
_geom_torsion_publ_flag
C6 C1 C2 C3 . . . . -1.2(6) ?
O1 C1 C2 C3 . . . . 178.0(4) ?
C6 C1 C2 C7 . . . . 179.6(4) ?
O1 C1 C2 C7 . . . . -1.3(6) ?
C1 C2 C3 C4 . . . . 0.3(6) ?
C7 C2 C3 C4 . . . . 179.6(4) ?
C1 C2 C3 C8 . . . . 178.9(4) ?
C7 C2 C3 C8 . . . . -1.8(7) ?
C2 C3 C4 C5 . . . . 0.8(7) ?
C8 C3 C4 C5 . . . . -177.8(5) ?
C2 C3 C4 Br2 . . . . -177.2(3) ?
C8 C3 C4 Br2 . . . . 4.2(7) ?
C3 C4 C5 C6 . . . . -1.1(7) ?
Br2 C4 C5 C6 . . . . 177.0(3) ?
C4 C5 C6 C1 . . . . 0.2(6) ?
C4 C5 C6 Br1 . . . . -177.9(3) ?
O1 C1 C6 C5 . . . . -178.2(4) ?
C2 C1 C6 C5 . . . . 0.9(6) ?
O1 C1 C6 Br1 . . . . -0.1(5) ?
C2 C1 C6 Br1 . . . . 179.0(3) ?

loop_
_cod_related_entry_id
_cod_related_entry_database
_cod_related_entry_code
1 ChemSpider 30656544
